data_1543089
loop_
_publ_author_name
'Ezhilarasi, K. S.'
'Poomathi, Nataraj'
'Perumal, P. T.'
'Vasanthi, R.'
'Usha, G.'

_publ_section_title
;
 5-(2-Hydroxybenzoyl)-2-(1<i>H</i>-indol-3-yl)pyridine-3-carbonitrile
;
_journal_issue 4
_journal_name_full IUCrData
_journal_page_first x160586
_journal_paper_doi 10.1107/S2414314616005861
_journal_volume 1
_journal_year 2016
_chemical_formula_iupac 'C21 H13 N3 O2'
_chemical_formula_moiety 'C21 H13 N3 O2'
_chemical_formula_sum 'C21 H13 N3 O2'
_chemical_formula_weight 339.34
_chemical_name_systematic
;
5-(2-Hydroxybenzoyl)-2-(1<i>H</i>-indol-3-yl)pyridine-3-carbonitrile
;
_space_group_IT_number 14
_symmetry_cell_setting monoclinic
_symmetry_space_group_name_Hall '-P 2ybc'
_symmetry_space_group_name_H-M 'P 1 21/c 1'
_atom_sites_solution_hydrogens geom
_atom_sites_solution_primary direct
_atom_sites_solution_secondary difmap
_audit_creation_method SHELXL-97
_cell_angle_alpha 90.00
_cell_angle_beta 90.478(2)
_cell_angle_gamma 90.00
_cell_formula_units_Z 4
_cell_length_a 12.4764(6)
_cell_length_b 7.8471(3)
_cell_length_c 16.7265(8)
_cell_measurement_reflns_used 2665
_cell_measurement_temperature 298(2)
_cell_measurement_theta_max 28.380
_cell_measurement_theta_min 1.63
_cell_volume 1637.53(13)
_computing_cell_refinement
;
SAINT (Bruker, 2008)
;
_computing_data_collection
;
APEX2 (Bruker, 2008)
;
_computing_data_reduction
;
SAINT (Bruker, 2008)
;
_computing_molecular_graphics
;
ORTEP-3 for Windows (Farrugia, 2012)
;
_computing_publication_material
;
SHELXL97 (Sheldrick, 2008)
;
_computing_structure_refinement
;
SHELXL97 (Sheldrick, 2008)
;
_computing_structure_solution
;
SHELXS97 (Sheldrick, 2008)
;
_diffrn_ambient_temperature 298(2)
_diffrn_measured_fraction_theta_full 0.946
_diffrn_measured_fraction_theta_max 0.851
_diffrn_measurement_device_type 'Bruker Kappa APEXII CCD'
_diffrn_measurement_method '\w and \f scan'
_diffrn_radiation_monochromator graphite
_diffrn_radiation_source 'fine-focus sealed tube'
_diffrn_radiation_type MoK\a
_diffrn_radiation_wavelength 0.71073
_diffrn_reflns_av_R_equivalents 0.0191
_diffrn_reflns_av_sigmaI/netI 0.0206
_diffrn_reflns_limit_h_max 13
_diffrn_reflns_limit_h_min -16
_diffrn_reflns_limit_k_max 9
_diffrn_reflns_limit_k_min -10
_diffrn_reflns_limit_l_max 15
_diffrn_reflns_limit_l_min -22
_diffrn_reflns_number 10911
_diffrn_reflns_theta_full 25.00
_diffrn_reflns_theta_max 28.38
_diffrn_reflns_theta_min 1.63
_exptl_absorpt_coefficient_mu 0.091
_exptl_absorpt_correction_T_max 0.986
_exptl_absorpt_correction_T_min 0.969
_exptl_absorpt_correction_type multi-scan
_exptl_absorpt_process_details
;
(SADABS; Bruker, 2008)
;
_exptl_crystal_colour colorless
_exptl_crystal_density_diffrn 1.377
_exptl_crystal_density_method 'not measured'
_exptl_crystal_description block
_exptl_crystal_F_000 704
_exptl_crystal_size_max 0.35
_exptl_crystal_size_mid 0.28
_exptl_crystal_size_min 0.15
_refine_diff_density_max 0.194
_refine_diff_density_min -0.168
_refine_ls_extinction_coef 0.0087(17)
_refine_ls_extinction_expression Fc^*^=kFc[1+0.001xFc^2^\l^3^/sin(2\q)]^-1/4^
_refine_ls_extinction_method SHELXL
_refine_ls_goodness_of_fit_ref 1.570
_refine_ls_hydrogen_treatment constr
_refine_ls_matrix_type full
_refine_ls_number_parameters 237
_refine_ls_number_reflns 4105
_refine_ls_number_restraints 0
_refine_ls_restrained_S_all 1.570
_refine_ls_R_factor_all 0.0558
_refine_ls_R_factor_gt 0.0405
_refine_ls_shift/su_max 0.020
_refine_ls_shift/su_mean 0.003
_refine_ls_structure_factor_coef Fsqd
_refine_ls_weighting_details 'calc w=1/[\s^2^(Fo^2^)+(0.0486P)^2^] where P=(Fo^2^+2Fc^2^)/3'
_refine_ls_weighting_scheme calc
_refine_ls_wR_factor_gt 0.1134
_refine_ls_wR_factor_ref 0.1208
_reflns_number_gt 2665
_reflns_number_total 4105
_reflns_threshold_expression >2sigma(I)
_cod_data_source_file hg4004sup1.cif
_cod_data_source_block I
_cod_original_sg_symbol_H-M 'P 21/c'
_cod_database_code 1543089

loop_
_symmetry_equiv_pos_as_xyz
'x, y, z'
'-x, y+1/2, -z+1/2'
'-x, -y, -z'
'x, -y-1/2, z-1/2'

loop_
_atom_site_type_symbol
_atom_site_label
_atom_site_fract_x
_atom_site_fract_y
_atom_site_fract_z
_atom_site_U_iso_or_equiv
_atom_site_adp_type
_atom_site_calc_flag
_atom_site_refinement_flags
_atom_site_occupancy
_atom_site_symmetry_multiplicity
C C1 0.53477(11) 0.87467(16) -0.13362(8) 0.0454(3) Uani d . 1 1
H H1 0.4722 0.8559 -0.1629 0.054 Uiso calc R 1 1
C C2 0.69959(10) 0.96028(15) -0.10314(8) 0.0443(3) Uani d . 1 1
C C3 0.80237(11) 1.02854(18) -0.10597(10) 0.0611(4) Uani d . 1 1
H H3 0.8296 1.0746 -0.1528 0.073 Uiso calc R 1 1
C C4 0.86139(12) 1.0249(2) -0.03697(12) 0.0765(5) Uani d . 1 1
H H4 0.9300 1.0710 -0.0364 0.092 Uiso calc R 1 1
C C5 0.82078(12) 0.9534(2) 0.03258(11) 0.0775(6) Uani d . 1 1
H H5 0.8632 0.9525 0.0786 0.093 Uiso calc R 1 1
C C6 0.71998(10) 0.88427(19) 0.03513(9) 0.0574(4) Uani d . 1 1
H H6 0.6944 0.8362 0.0821 0.069 Uiso calc R 1 1
C C7 0.65674(10) 0.88730(15) -0.03363(8) 0.0407(3) Uani d . 1 1
C C8 0.54967(9) 0.82906(14) -0.05491(7) 0.0364(3) Uani d . 1 1
C C9 0.47648(9) 0.74161(13) -0.00264(7) 0.0345(3) Uani d . 1 1
C C10 0.43851(9) 0.66464(15) 0.12686(7) 0.0409(3) Uani d . 1 1
H H10 0.4578 0.6690 0.1807 0.049 Uiso calc R 1 1
C C11 0.34536(9) 0.57542(15) 0.10706(7) 0.0376(3) Uani d . 1 1
C C12 0.32069(9) 0.56672(15) 0.02623(7) 0.0392(3) Uani d . 1 1
H H12 0.2611 0.5054 0.0089 0.047 Uiso calc R 1 1
C C13 0.38481(9) 0.64939(14) -0.02888(7) 0.0364(3) Uani d . 1 1
C C14 0.28746(11) 0.48524(15) 0.17204(8) 0.0430(3) Uani d . 1 1
C C15 0.17239(10) 0.44727(16) 0.16690(7) 0.0424(3) Uani d . 1 1
C C16 0.12797(11) 0.32598(17) 0.21906(9) 0.0510(4) Uani d . 1 1
C C17 0.02012(12) 0.2849(2) 0.21349(10) 0.0673(5) Uani d . 1 1
H H17 -0.0082 0.2017 0.2468 0.081 Uiso calc R 1 1
C C18 -0.04463(13) 0.3656(2) 0.15956(11) 0.0717(5) Uani d . 1 1
H H18 -0.1169 0.3368 0.1564 0.086 Uiso calc R 1 1
C C19 -0.00423(11) 0.4898(2) 0.10947(9) 0.0632(4) Uani d . 1 1
H H19 -0.0493 0.5464 0.0738 0.076 Uiso calc R 1 1
C C20 0.10269(11) 0.52865(18) 0.11289(8) 0.0498(4) Uani d . 1 1
H H20 0.1298 0.6110 0.0786 0.060 Uiso calc R 1 1
C C21 0.35909(10) 0.62929(17) -0.11168(8) 0.0438(3) Uani d . 1 1
N N1 0.62325(9) 0.95015(13) -0.16227(6) 0.0499(3) Uani d . 1 1
H H1A 0.6308 0.9865 -0.2104 0.060 Uiso calc R 1 1
N N2 0.50172(8) 0.74344(12) 0.07581(6) 0.0392(3) Uani d . 1 1
N N3 0.33755(10) 0.60956(18) -0.17749(7) 0.0645(4) Uani d . 1 1
O O1 0.34049(8) 0.44114(13) 0.23117(6) 0.0621(3) Uani d . 1 1
O O2 0.18699(9) 0.24606(14) 0.27537(7) 0.0697(3) Uani d . 1 1
H H2 0.2482 0.2840 0.2753 0.105 Uiso calc R 1 1

loop_
_atom_site_aniso_label
_atom_site_aniso_U_11
_atom_site_aniso_U_22
_atom_site_aniso_U_33
_atom_site_aniso_U_12
_atom_site_aniso_U_13
_atom_site_aniso_U_23
C1 0.0571(8) 0.0470(7) 0.0320(8) -0.0046(6) 0.0009(6) -0.0008(5)
C2 0.0465(8) 0.0416(7) 0.0451(9) 0.0062(5) 0.0104(6) 0.0042(5)
C3 0.0499(9) 0.0560(9) 0.0778(12) 0.0058(6) 0.0199(8) 0.0196(7)
C4 0.0375(8) 0.0842(12) 0.1078(15) -0.0035(7) -0.0015(9) 0.0368(10)
C5 0.0478(9) 0.0969(12) 0.0875(14) -0.0088(8) -0.0205(9) 0.0371(10)
C6 0.0441(8) 0.0715(9) 0.0564(10) -0.0035(6) -0.0074(7) 0.0228(7)
C7 0.0402(7) 0.0400(6) 0.0419(8) 0.0065(5) 0.0047(6) 0.0050(5)
C8 0.0402(7) 0.0386(6) 0.0305(7) 0.0043(5) 0.0017(5) -0.0006(5)
C9 0.0381(6) 0.0364(6) 0.0291(7) 0.0063(5) 0.0006(5) -0.0018(5)
C10 0.0465(7) 0.0479(7) 0.0282(7) 0.0030(5) -0.0016(6) 0.0013(5)
C11 0.0410(7) 0.0396(6) 0.0324(7) 0.0033(5) 0.0039(5) -0.0006(5)
C12 0.0397(7) 0.0429(6) 0.0349(8) -0.0001(5) 0.0019(6) -0.0058(5)
C13 0.0383(7) 0.0421(6) 0.0289(7) 0.0044(5) 0.0014(5) -0.0046(5)
C14 0.0524(8) 0.0439(7) 0.0327(8) 0.0001(5) 0.0032(6) -0.0010(5)
C15 0.0483(7) 0.0458(7) 0.0332(8) -0.0002(5) 0.0100(6) -0.0021(5)
C16 0.0582(9) 0.0535(7) 0.0415(9) 0.0012(6) 0.0142(7) 0.0014(6)
C17 0.0595(10) 0.0708(10) 0.0719(13) -0.0104(7) 0.0225(9) 0.0100(8)
C18 0.0482(9) 0.0942(13) 0.0730(13) -0.0084(8) 0.0133(9) -0.0017(10)
C19 0.0504(9) 0.0874(11) 0.0521(10) 0.0078(8) 0.0042(7) 0.0025(8)
C20 0.0529(8) 0.0564(8) 0.0403(8) 0.0034(6) 0.0101(6) 0.0018(6)
C21 0.0402(7) 0.0572(8) 0.0342(8) -0.0042(5) 0.0034(6) -0.0070(6)
N1 0.0678(8) 0.0498(6) 0.0323(7) -0.0033(5) 0.0102(6) 0.0029(5)
N2 0.0430(6) 0.0465(6) 0.0282(6) -0.0023(4) -0.0006(5) 0.0015(4)
N3 0.0605(8) 0.0974(10) 0.0357(8) -0.0149(7) -0.0007(6) -0.0136(6)
O1 0.0644(6) 0.0780(7) 0.0438(6) -0.0103(5) -0.0053(5) 0.0185(5)
O2 0.0717(7) 0.0794(7) 0.0583(8) -0.0027(6) 0.0100(6) 0.0290(6)

loop_
_atom_type_symbol
_atom_type_description
_atom_type_scat_dispersion_real
_atom_type_scat_dispersion_imag
_atom_type_scat_source
C C 0.0033 0.0016 'International Tables Vol C Tables 4.2.6.8 and 6.1.1.4'
H H 0.0000 0.0000 'International Tables Vol C Tables 4.2.6.8 and 6.1.1.4'
N N 0.0061 0.0033 'International Tables Vol C Tables 4.2.6.8 and 6.1.1.4'
O O 0.0106 0.0060 'International Tables Vol C Tables 4.2.6.8 and 6.1.1.4'

loop_
_geom_angle_atom_site_label_1
_geom_angle_atom_site_label_2
_geom_angle_atom_site_label_3
_geom_angle
N1 C1 C8 110.55(11)
N1 C1 H1 124.7
C8 C1 H1 124.7
N1 C2 C3 129.31(13)
N1 C2 C7 107.86(12)
C3 C2 C7 122.83(13)
C4 C3 C2 117.03(15)
C4 C3 H3 121.5
C2 C3 H3 121.5
C3 C4 C5 121.22(14)
C3 C4 H4 119.4
C5 C4 H4 119.4
C6 C5 C4 121.76(15)
C6 C5 H5 119.1
C4 C5 H5 119.1
C5 C6 C7 118.83(14)
C5 C6 H6 120.6
C7 C6 H6 120.6
C6 C7 C2 118.32(12)
C6 C7 C8 135.38(12)
C2 C7 C8 106.30(11)
C1 C8 C9 128.49(11)
C1 C8 C7 105.62(11)
C9 C8 C7 125.89(11)
N2 C9 C13 119.19(11)
N2 C9 C8 116.18(10)
C13 C9 C8 124.56(11)
N2 C10 C11 125.62(11)
N2 C10 H10 117.2
C11 C10 H10 117.2
C12 C11 C10 115.75(11)
C12 C11 C14 125.71(11)
C10 C11 C14 118.27(11)
C13 C12 C11 120.06(11)
C13 C12 H12 120.0
C11 C12 H12 120.0
C12 C13 C9 120.04(11)
C12 C13 C21 117.84(10)
C9 C13 C21 122.01(11)
O1 C14 C15 120.48(12)
O1 C14 C11 117.25(11)
C15 C14 C11 122.26(10)
C20 C15 C16 117.50(12)
C20 C15 C14 123.11(12)
C16 C15 C14 119.38(11)
O2 C16 C17 117.64(13)
O2 C16 C15 122.20(12)
C17 C16 C15 120.16(13)
C18 C17 C16 120.44(15)
C18 C17 H17 119.8
C16 C17 H17 119.8
C17 C18 C19 120.77(14)
C17 C18 H18 119.6
C19 C18 H18 119.6
C20 C19 C18 119.45(14)
C20 C19 H19 120.3
C18 C19 H19 120.3
C19 C20 C15 121.61(14)
C19 C20 H20 119.2
C15 C20 H20 119.2
N3 C21 C13 178.40(14)
C1 N1 C2 109.65(11)
C1 N1 H1A 125.2
C2 N1 H1A 125.2
C10 N2 C9 119.27(10)
C16 O2 H2 109.5

loop_
_geom_bond_atom_site_label_1
_geom_bond_atom_site_label_2
_geom_bond_distance
C1 N1 1.3446(17)
C1 C8 1.3754(17)
C1 H1 0.9300
C2 N1 1.3697(16)
C2 C3 1.3908(19)
C2 C7 1.4057(18)
C3 C4 1.364(2)
C3 H3 0.9300
C4 C5 1.391(2)
C4 H4 0.9300
C5 C6 1.371(2)
C5 H5 0.9300
C6 C7 1.3895(17)
C6 H6 0.9300
C7 C8 1.4532(17)
C8 C9 1.4431(18)
C9 N2 1.3469(15)
C9 C13 1.4199(16)
C10 N2 1.3209(16)
C10 C11 1.3943(16)
C10 H10 0.9300
C11 C12 1.3857(16)
C11 C14 1.4891(18)
C12 C13 1.3867(17)
C12 H12 0.9300
C13 C21 1.4278(17)
C14 O1 1.2347(14)
C14 C15 1.4680(18)
C15 C20 1.4025(18)
C15 C16 1.4079(19)
C16 O2 1.3458(16)
C16 C17 1.386(2)
C17 C18 1.362(2)
C17 H17 0.9300
C18 C19 1.383(2)
C18 H18 0.9300
C19 C20 1.3690(19)
C19 H19 0.9300
C20 H20 0.9300
C21 N3 1.1413(16)
N1 H1A 0.8600
O2 H2 0.8200

loop_
_geom_hbond_atom_site_label_D
_geom_hbond_atom_site_label_H
_geom_hbond_atom_site_label_A
_geom_hbond_site_symmetry_A
_geom_hbond_distance_DH
_geom_hbond_distance_HA
_geom_hbond_distance_DA
_geom_hbond_angle_DHA
N1 H1A N3 2_654 0.86 2.15 3.0016(17) 171.2
O2 H2 O1 . 0.82 1.84 2.5653(14) 145.9

loop_
_geom_torsion_atom_site_label_1
_geom_torsion_atom_site_label_2
_geom_torsion_atom_site_label_3
_geom_torsion_atom_site_label_4
_geom_torsion
N1 C2 C3 C4 178.70(13)
C7 C2 C3 C4 -1.0(2)
C2 C3 C4 C5 1.0(2)
C3 C4 C5 C6 -0.3(3)
C4 C5 C6 C7 -0.5(3)
C5 C6 C7 C2 0.5(2)
C5 C6 C7 C8 179.75(15)
N1 C2 C7 C6 -179.50(11)
C3 C2 C7 C6 0.29(19)
N1 C2 C7 C8 1.05(13)
C3 C2 C7 C8 -179.16(12)
N1 C1 C8 C9 -178.21(11)
N1 C1 C8 C7 1.71(13)
C6 C7 C8 C1 179.03(14)
C2 C7 C8 C1 -1.66(13)
C6 C7 C8 C9 -1.1(2)
C2 C7 C8 C9 178.26(10)
C1 C8 C9 N2 -166.77(11)
C7 C8 C9 N2 13.34(17)
C1 C8 C9 C13 16.36(19)
C7 C8 C9 C13 -163.54(11)
N2 C10 C11 C12 1.95(18)
N2 C10 C11 C14 176.31(11)
C10 C11 C12 C13 -2.43(16)
C14 C11 C12 C13 -176.31(11)
C11 C12 C13 C9 0.66(17)
C11 C12 C13 C21 176.88(11)
N2 C9 C13 C12 1.88(16)
C8 C9 C13 C12 178.66(10)
N2 C9 C13 C21 -174.18(10)
C8 C9 C13 C21 2.61(18)
C12 C11 C14 O1 148.20(13)
C10 C11 C14 O1 -25.54(17)
C12 C11 C14 C15 -31.12(18)
C10 C11 C14 C15 155.15(11)
O1 C14 C15 C20 163.36(13)
C11 C14 C15 C20 -17.35(19)
O1 C14 C15 C16 -15.49(19)
C11 C14 C15 C16 163.80(12)
C20 C15 C16 O2 -177.12(13)
C14 C15 C16 O2 1.8(2)
C20 C15 C16 C17 3.0(2)
C14 C15 C16 C17 -178.12(12)
O2 C16 C17 C18 177.76(15)
C15 C16 C17 C18 -2.3(2)
C16 C17 C18 C19 0.0(3)
C17 C18 C19 C20 1.7(3)
C18 C19 C20 C15 -0.9(2)
C16 C15 C20 C19 -1.3(2)
C14 C15 C20 C19 179.78(13)
C8 C1 N1 C2 -1.10(14)
C3 C2 N1 C1 -179.80(13)
C7 C2 N1 C1 -0.02(14)
C11 C10 N2 C9 0.53(18)
C13 C9 N2 C10 -2.44(16)
C8 C9 N2 C10 -179.49(10)

_cod_database_fobs_code 1543089
